data_7021886
loop_
_publ_author_name
'Liu, Ding'
'Lu, Ying'
'Li, Yang-Guang'
'Tan, Hua-Qiao'
'Chen, Wei-Lin'
'Zhang, Zhi-Ming'
'Wang, En-Bo'

_publ_section_title
;
 Assembly of trimeric polyoxovanadate aggregates based on [MnV13O38](7-)
 building blocks and lanthanide cations.
;
_journal_issue 40
_journal_name_full 'Dalton transactions (Cambridge, England : 2003)'
_journal_page_first 14445
_journal_page_last 14453
_journal_paper_doi 10.1039/c3dt51250a
_journal_volume 42
_journal_year 2013
_chemical_formula_sum 'C18 H133 K3 La6 Mn3 N3 O185 S2 V39'
_chemical_formula_weight 6518.63
_chemical_name_systematic
; 
 ? 
;
_space_group_IT_number 176
_symmetry_cell_setting hexagonal
_symmetry_space_group_name_Hall '-P 6c'
_symmetry_space_group_name_H-M 'P 63/m'
_atom_sites_solution_hydrogens none
_atom_sites_solution_primary direct
_atom_sites_solution_secondary difmap
_audit_creation_method SHELXL-97
_cell_angle_alpha 90.00
_cell_angle_beta 90.00
_cell_angle_gamma 120.00
_cell_formula_units_Z 2
_cell_length_a 24.559(3)
_cell_length_b 24.559(3)
_cell_length_c 17.082(2)
_cell_measurement_reflns_used 5438
_cell_measurement_temperature 298(2)
_cell_measurement_theta_max 25.00
_cell_measurement_theta_min 0.96
_cell_volume 8922.6(19)
_computing_cell_refinement 'SAINT (Bruker, 1999)'
_computing_data_collection 'SMART (Bruker, 1997)'
_computing_data_reduction SAINT
_computing_molecular_graphics 'SHELXTL-PLUS (Sheldrick, 1990)'
_computing_publication_material SHELXL-97
_computing_structure_refinement 'SHELXL-97 (Sheldrick, 1997)'
_computing_structure_solution 'SHELXS-97 (Sheldrick, 1997)'
_diffrn_ambient_temperature 298(2)
_diffrn_measured_fraction_theta_full 1.000
_diffrn_measured_fraction_theta_max 1.000
_diffrn_measurement_device_type 'Bruker APEX CCD area-detector'
_diffrn_measurement_method '\w scans'
_diffrn_radiation_monochromator graphite
_diffrn_radiation_source 'fine-focus sealed tube'
_diffrn_radiation_type MoK\a
_diffrn_radiation_wavelength 0.71073
_diffrn_reflns_av_R_equivalents 0.0934
_diffrn_reflns_av_unetI/netI 0.0508
_diffrn_reflns_limit_h_max 16
_diffrn_reflns_limit_h_min -29
_diffrn_reflns_limit_k_max 29
_diffrn_reflns_limit_k_min -27
_diffrn_reflns_limit_l_max 20
_diffrn_reflns_limit_l_min -20
_diffrn_reflns_number 45461
_diffrn_reflns_theta_full 25.00
_diffrn_reflns_theta_max 25.00
_diffrn_reflns_theta_min 0.96
_exptl_absorpt_coefficient_mu 3.762
_exptl_absorpt_correction_T_max 0.4654
_exptl_absorpt_correction_T_min 0.4299
_exptl_absorpt_correction_type multi-scan
_exptl_absorpt_process_details 'SADABS (Sheldrick, 1996)'
_exptl_crystal_colour orange
_exptl_crystal_density_diffrn 2.426
_exptl_crystal_density_method 'not measured'
_exptl_crystal_description block
_exptl_crystal_F_000 6290
_exptl_crystal_size_max 0.27
_exptl_crystal_size_mid 0.25
_exptl_crystal_size_min 0.24
_platon_squeeze_details
;
;
_refine_diff_density_max 4.175
_refine_diff_density_min -1.039
_refine_diff_density_rms 0.156
_refine_ls_extinction_method none
_refine_ls_goodness_of_fit_ref 1.066
_refine_ls_hydrogen_treatment none
_refine_ls_matrix_type full
_refine_ls_number_parameters 391
_refine_ls_number_reflns 5438
_refine_ls_number_restraints 67
_refine_ls_restrained_S_all 1.079
_refine_ls_R_factor_all 0.0758
_refine_ls_R_factor_gt 0.0502
_refine_ls_shift/su_max 0.001
_refine_ls_shift/su_mean 0.000
_refine_ls_structure_factor_coef Fsqd
_refine_ls_weighting_details 'calc w=1/[\s^2^(Fo^2^)+(0.0725P)^2^+17.8348P] where P=(Fo^2^+2Fc^2^)/3'
_refine_ls_weighting_scheme calc
_refine_ls_wR_factor_gt 0.1304
_refine_ls_wR_factor_ref 0.1415
_reflns_number_gt 4037
_reflns_number_total 5438
_reflns_threshold_expression >2sigma(I)
_cod_data_source_file c3dt51250a.txt
_cod_data_source_block ld
_cod_depositor_comments
;
The following automatic conversions were performed:

'_symmetry_cell_setting' value 'Hexagonal' changed to 'hexagonal'
according to /home/saulius/struct/CIF-dictionaries/cif_core.dic
dictionary named 'cif_core.dic' version 2.4.2 from 2011-04-26.

Automatic conversion script
Id: cif_fix_values 1891 2012-01-12 08:04:46Z andrius 
;
_cod_original_cell_volume 8922.7(18)
_cod_original_sg_symbol_H-M P6(3)/m
_cod_database_code 7021886

loop_
_symmetry_equiv_pos_as_xyz
'x, y, z'
'-y, x-y, z'
'-x+y, -x, z'
'-x, -y, z+1/2'
'y, -x+y, z+1/2'
'x-y, x, z+1/2'
'-x, -y, -z'
'y, -x+y, -z'
'x-y, x, -z'
'x, y, -z-1/2'
'-y, x-y, -z-1/2'
'-x+y, -x, -z-1/2'

loop_
_atom_site_label
_atom_site_type_symbol
_atom_site_fract_x
_atom_site_fract_y
_atom_site_fract_z
_atom_site_U_iso_or_equiv
_atom_site_adp_type
_atom_site_occupancy
_atom_site_symmetry_multiplicity
_atom_site_calc_flag
_atom_site_refinement_flags
V1 V -0.05714(9) 0.30027(10) 0.7500 0.0326(5) Uani 1 2 d S
V2 V 0.30764(9) 0.34926(9) 0.7500 0.0309(5) Uani 1 2 d S
V3 V 0.12793(7) 0.33179(6) 0.55884(7) 0.0301(3) Uani 1 1 d .
V4 V 0.18358(7) 0.26551(6) 0.65811(7) 0.0287(3) Uani 1 1 d .
V5 V 0.06331(6) 0.39266(6) 0.65666(7) 0.0238(3) Uani 1 1 d .
V6 V 0.01131(6) 0.24224(6) 0.65812(7) 0.0293(3) Uani 1 1 d .
V7 V 0.24983(6) 0.41741(6) 0.65640(7) 0.0230(3) Uani 1 1 d .
V8 V 0.18643(8) 0.48130(8) 0.7500 0.0214(4) Uani 1 2 d S
Mn1 Mn 0.12886(7) 0.33426(7) 0.7500 0.0183(3) Uani 1 2 d S
La1 La 0.19822(2) 0.51207(2) 0.52133(3) 0.03385(17) Uani 1 1 d .
O1W O 0.2247(4) 0.5923(4) 0.4100(5) 0.095(3) Uani 1 1 d .
O2W O 0.1115(3) 0.4729(4) 0.4192(4) 0.067(2) Uani 1 1 d .
O3W O 0.1616(3) 0.5907(3) 0.5584(5) 0.066(2) Uani 1 1 d .
O4W O 0.2639(4) 0.4963(4) 0.4162(4) 0.071(2) Uani 1 1 d .
O1 O -0.1258(4) 0.2912(4) 0.7500 0.044(2) Uani 1 2 d S
O2 O 0.1597(4) 0.2206(3) 0.7500 0.0294(18) Uani 1 2 d S
O3 O 0.1057(3) 0.2745(3) 0.4980(3) 0.0408(15) Uani 1 1 d .
O4 O -0.0590(2) 0.2479(2) 0.6720(3) 0.0302(12) Uani 1 1 d .
O5 O 0.0005(4) 0.1987(3) 0.7500 0.0298(18) Uani 1 2 d S
O6 O -0.0082(3) 0.1899(3) 0.5926(3) 0.0394(14) Uani 1 1 d .
O7 O 0.1055(2) 0.2741(2) 0.6672(3) 0.0247(11) Uani 1 1 d .
O8 O 0.0887(2) 0.4474(2) 0.5906(3) 0.0278(12) Uani 1 1 d .
O9 O 0.2667(3) 0.2919(2) 0.6716(3) 0.0310(13) Uani 1 1 d .
O10 O 0.2090(3) 0.3448(3) 0.7500 0.0222(15) Uani 1 2 d S
O11 O 0.0484(2) 0.3214(2) 0.5952(3) 0.0258(12) Uani 1 1 d .
O12 O 0.1617(3) 0.2128(3) 0.5925(3) 0.0387(14) Uani 1 1 d .
O13 O 0.0485(3) 0.3237(3) 0.7500 0.0206(15) Uani 1 2 d S
O14 O 0.3770(4) 0.3589(4) 0.7500 0.044(2) Uani 1 2 d S
O15 O 0.2673(2) 0.4714(2) 0.5907(3) 0.0304(12) Uani 1 1 d .
O16 O 0.0960(3) 0.4452(3) 0.7500 0.0241(16) Uani 1 2 d S
O17 O 0.2076(2) 0.3424(2) 0.5951(3) 0.0243(11) Uani 1 1 d .
O18 O 0.2563(3) 0.4661(3) 0.7500 0.0190(15) Uani 1 2 d S
O19 O -0.0137(2) 0.3698(3) 0.6736(3) 0.0306(13) Uani 1 1 d .
O20 O 0.3167(2) 0.4150(2) 0.6732(3) 0.0307(13) Uani 1 1 d .
O21 O 0.1531(3) 0.3960(3) 0.5038(3) 0.0360(14) Uani 1 1 d .
O22 O 0.1538(2) 0.3979(2) 0.6730(3) 0.0225(11) Uani 1 1 d .
O23 O 0.2046(2) 0.5272(2) 0.6727(3) 0.0314(13) Uani 1 1 d .
S1 S 0.3333 0.6667 0.5784(2) 0.0364(9) Uani 1 3 d S
O24 O 0.3333 0.6667 0.6629(7) 0.076(4) Uani 1 3 d S
O25 O 0.3045(3) 0.6024(3) 0.5485(4) 0.0447(16) Uani 1 1 d .
K1 K 0.3590(3) 0.5859(2) 0.7500 0.150(3) Uani 1 2 d S
O51 O 0.0594(4) 0.1534(5) 0.3152(5) 0.115(3) Uani 1 1 d DU
C1 C 0.0720(8) 0.1864(6) 0.2500 0.085(4) Uani 1 2 d SDU
C2 C 0.0993(7) 0.2548(5) 0.2500 0.080(4) Uani 1 2 d SDU
C3 C 0.1120(6) 0.2873(6) 0.3211(6) 0.092(3) Uani 1 1 d DU
C4 C 0.1367(6) 0.3519(5) 0.3212(5) 0.110(4) Uani 0.50 1 d PDU
N1 N 0.1367(6) 0.3519(5) 0.3212(5) 0.110(4) Uani 0.50 1 d P
C5 C 0.1485(10) 0.3851(6) 0.2500 0.125(6) Uani 1 2 d SDU
O5W O 0.0535(3) 0.1411(3) 0.4831(4) 0.0566(18) Uani 1 1 d .
O6W O 0.0106(3) 0.3563(3) 0.4511(4) 0.066(2) Uani 1 1 d .
O7W O 0.2789(4) 0.3962(4) 0.4492(5) 0.091(3) Uani 1 1 d .

loop_
_atom_site_aniso_label
_atom_site_aniso_U_11
_atom_site_aniso_U_22
_atom_site_aniso_U_33
_atom_site_aniso_U_23
_atom_site_aniso_U_13
_atom_site_aniso_U_12
V1 0.0189(10) 0.0356(12) 0.0365(11) 0.000 0.000 0.0085(9)
V2 0.0310(11) 0.0338(11) 0.0361(11) 0.000 0.000 0.0224(10)
V3 0.0344(8) 0.0282(8) 0.0250(7) -0.0004(6) -0.0002(6) 0.0137(6)
V4 0.0382(8) 0.0256(7) 0.0270(7) -0.0040(6) -0.0011(6) 0.0195(7)
V5 0.0223(7) 0.0222(7) 0.0253(7) 0.0013(5) -0.0025(5) 0.0099(6)
V6 0.0274(7) 0.0239(7) 0.0258(7) -0.0032(6) -0.0023(6) 0.0047(6)
V7 0.0223(7) 0.0196(7) 0.0261(7) 0.0014(5) 0.0036(5) 0.0097(6)
V8 0.0181(9) 0.0158(9) 0.0297(10) 0.000 0.000 0.0080(8)
Mn1 0.0184(8) 0.0151(8) 0.0200(7) 0.000 0.000 0.0074(7)
La1 0.0323(3) 0.0285(3) 0.0388(3) 0.0084(2) 0.0019(2) 0.0137(2)
O1W 0.105(7) 0.073(6) 0.090(6) 0.040(5) -0.002(5) 0.032(5)
O2W 0.064(5) 0.075(5) 0.053(4) 0.009(4) -0.017(4) 0.027(4)
O3W 0.067(5) 0.040(4) 0.099(6) 0.009(4) -0.004(4) 0.032(4)
O4W 0.085(6) 0.076(6) 0.057(4) 0.007(4) 0.027(4) 0.044(5)
O1 0.016(4) 0.050(6) 0.055(5) 0.000 0.000 0.009(4)
O2 0.046(5) 0.024(4) 0.026(4) 0.000 0.000 0.023(4)
O3 0.051(4) 0.040(3) 0.029(3) -0.009(3) -0.005(3) 0.021(3)
O4 0.019(3) 0.031(3) 0.030(3) -0.001(2) -0.004(2) 0.005(2)
O5 0.036(5) 0.015(4) 0.025(4) 0.000 0.000 0.003(3)
O6 0.045(4) 0.033(3) 0.027(3) -0.010(3) -0.003(3) 0.010(3)
O7 0.029(3) 0.017(3) 0.027(3) -0.002(2) -0.002(2) 0.010(2)
O8 0.029(3) 0.029(3) 0.025(3) 0.007(2) 0.000(2) 0.014(3)
O9 0.038(3) 0.029(3) 0.033(3) 0.000(2) 0.003(2) 0.022(3)
O10 0.025(4) 0.022(4) 0.023(4) 0.000 0.000 0.014(3)
O11 0.024(3) 0.026(3) 0.021(3) 0.001(2) -0.001(2) 0.008(2)
O12 0.059(4) 0.033(3) 0.034(3) -0.009(3) -0.001(3) 0.030(3)
O13 0.016(4) 0.016(4) 0.022(4) 0.000 0.000 0.002(3)
O14 0.031(5) 0.056(6) 0.059(6) 0.000 0.000 0.032(5)
O15 0.031(3) 0.030(3) 0.028(3) 0.008(2) 0.010(2) 0.013(3)
O16 0.017(4) 0.024(4) 0.028(4) 0.000 0.000 0.008(3)
O17 0.027(3) 0.025(3) 0.020(2) -0.002(2) 0.002(2) 0.013(2)
O18 0.018(4) 0.013(4) 0.031(4) 0.000 0.000 0.012(3)
O19 0.020(3) 0.037(3) 0.033(3) -0.002(2) -0.007(2) 0.013(3)
O20 0.026(3) 0.030(3) 0.038(3) 0.003(2) 0.003(2) 0.016(3)
O21 0.042(4) 0.037(3) 0.028(3) 0.008(2) 0.003(3) 0.018(3)
O22 0.021(3) 0.024(3) 0.022(3) 0.000(2) -0.001(2) 0.010(2)
O23 0.023(3) 0.028(3) 0.040(3) 0.010(2) 0.003(2) 0.011(3)
S1 0.0284(12) 0.0284(12) 0.052(2) 0.000 0.000 0.0142(6)
O24 0.089(6) 0.089(6) 0.051(8) 0.000 0.000 0.044(3)
O25 0.029(3) 0.019(3) 0.079(5) 0.006(3) 0.009(3) 0.007(3)
K1 0.079(4) 0.076(4) 0.266(8) 0.000 0.000 0.016(3)
O51 0.087(6) 0.180(8) 0.086(5) 0.018(6) 0.007(5) 0.072(6)
C1 0.061(7) 0.121(8) 0.085(7) 0.000 0.000 0.055(6)
C2 0.056(6) 0.118(7) 0.084(6) 0.000 0.000 0.057(5)
C3 0.060(5) 0.133(6) 0.096(6) -0.006(5) 0.004(4) 0.059(5)
C4 0.077(5) 0.145(7) 0.123(6) -0.013(5) 0.004(5) 0.067(5)
N1 0.077(5) 0.145(7) 0.123(6) -0.013(5) 0.004(5) 0.067(5)
C5 0.094(8) 0.145(9) 0.143(9) 0.000 0.000 0.065(6)
O5W 0.043(4) 0.075(5) 0.056(4) -0.016(4) -0.009(3) 0.032(4)
O6W 0.069(5) 0.064(5) 0.060(4) -0.012(4) -0.026(4) 0.030(4)
O7W 0.127(8) 0.106(7) 0.063(5) -0.010(5) 0.024(5) 0.075(6)

loop_
_atom_type_symbol
_atom_type_description
_atom_type_scat_dispersion_real
_atom_type_scat_dispersion_imag
_atom_type_scat_source
C C 0.0033 0.0016 'International Tables Vol C Tables 4.2.6.8 and 6.1.1.4'
H H 0.0000 0.0000 'International Tables Vol C Tables 4.2.6.8 and 6.1.1.4'
N N 0.0061 0.0033 'International Tables Vol C Tables 4.2.6.8 and 6.1.1.4'
O O 0.0106 0.0060 'International Tables Vol C Tables 4.2.6.8 and 6.1.1.4'
V V 0.3005 0.5294 'International Tables Vol C Tables 4.2.6.8 and 6.1.1.4'
La La -0.2871 2.4523 'International Tables Vol C Tables 4.2.6.8 and 6.1.1.4'
S S 0.1246 0.1234 'International Tables Vol C Tables 4.2.6.8 and 6.1.1.4'
K K 0.2009 0.2494 'International Tables Vol C Tables 4.2.6.8 and 6.1.1.4'
Mn Mn 0.3368 0.7283 'International Tables Vol C Tables 4.2.6.8 and 6.1.1.4'

loop_
_geom_angle_atom_site_label_1
_geom_angle_atom_site_label_2
_geom_angle_atom_site_label_3
_geom_angle
_geom_angle_site_symmetry_1
_geom_angle_site_symmetry_3
O1 V1 O4 104.4(3) . .
O1 V1 O4 104.4(3) . 10_557
O4 V1 O4 93.1(3) . 10_557
O1 V1 O19 101.4(3) . 10_557
O4 V1 O19 153.4(2) . 10_557
O4 V1 O19 86.5(2) 10_557 10_557
O1 V1 O19 101.4(3) . .
O4 V1 O19 86.5(2) . .
O4 V1 O19 153.4(2) 10_557 .
O19 V1 O19 82.3(3) 10_557 .
O1 V1 O13 174.7(4) . .
O4 V1 O13 79.1(2) . .
O4 V1 O13 79.1(2) 10_557 .
O19 V1 O13 74.75(19) 10_557 .
O19 V1 O13 74.75(19) . .
O1 V1 V6 135.6(2) . .
O4 V1 V6 31.23(16) . .
O4 V1 V6 82.87(17) 10_557 .
O19 V1 V6 122.93(16) 10_557 .
O19 V1 V6 83.15(16) . .
O13 V1 V6 48.18(12) . .
O1 V1 V6 135.6(2) . 10_557
O4 V1 V6 82.87(17) . 10_557
O4 V1 V6 31.23(16) 10_557 10_557
O19 V1 V6 83.15(16) 10_557 10_557
O19 V1 V6 122.93(16) . 10_557
O13 V1 V6 48.18(12) . 10_557
V6 V1 V6 60.46(6) . 10_557
O1 V1 V5 131.0(2) . 10_557
O4 V1 V5 124.26(18) . 10_557
O4 V1 V5 79.68(17) 10_557 10_557
O19 V1 V5 29.67(15) 10_557 10_557
O19 V1 V5 78.70(15) . 10_557
O13 V1 V5 45.20(12) . 10_557
V6 V1 V5 93.32(6) . 10_557
V6 V1 V5 62.81(4) 10_557 10_557
O1 V1 V5 131.0(2) . .
O4 V1 V5 79.68(17) . .
O4 V1 V5 124.26(18) 10_557 .
O19 V1 V5 78.70(15) 10_557 .
O19 V1 V5 29.67(15) . .
O13 V1 V5 45.20(12) . .
V6 V1 V5 62.81(4) . .
V6 V1 V5 93.32(6) 10_557 .
V5 V1 V5 61.49(6) 10_557 .
O14 V2 O9 104.4(3) . .
O14 V2 O9 104.4(3) . 10_557
O9 V2 O9 93.6(3) . 10_557
O14 V2 O20 101.5(3) . 10_557
O9 V2 O20 153.3(2) . 10_557
O9 V2 O20 86.5(2) 10_557 10_557
O14 V2 O20 101.5(3) . .
O9 V2 O20 86.5(2) . .
O9 V2 O20 153.3(2) 10_557 .
O20 V2 O20 81.8(3) 10_557 .
O14 V2 O10 174.9(4) . .
O9 V2 O10 79.0(2) . .
O9 V2 O10 79.0(2) 10_557 .
O20 V2 O10 74.76(19) 10_557 .
O20 V2 O10 74.76(19) . .
O14 V2 V4 135.7(2) . .
O9 V2 V4 31.44(17) . .
O9 V2 V4 83.19(18) 10_557 .
O20 V2 V4 122.69(17) 10_557 .
O20 V2 V4 83.12(16) . .
O10 V2 V4 47.92(13) . .
O14 V2 V4 135.7(2) . 10_557
O9 V2 V4 83.19(18) . 10_557
O9 V2 V4 31.44(17) 10_557 10_557
O20 V2 V4 83.12(16) 10_557 10_557
O20 V2 V4 122.69(17) . 10_557
O10 V2 V4 47.92(13) . 10_557
V4 V2 V4 60.49(6) . 10_557
O3 V3 O21 105.4(3) . .
O3 V3 O17 101.7(3) . .
O21 V3 O17 100.4(2) . .
O3 V3 O11 102.3(3) . .
O21 V3 O11 100.2(2) . .
O17 V3 O11 142.7(2) . .
O3 V3 O7 96.5(2) . .
O21 V3 O7 158.1(2) . .
O17 V3 O7 74.5(2) . .
O11 V3 O7 74.78(19) . .
O3 V3 O22 166.2(2) . .
O21 V3 O22 88.3(2) . .
O17 V3 O22 75.07(18) . .
O11 V3 O22 74.85(18) . .
O7 V3 O22 69.73(17) . .
O3 V3 V6 86.8(2) . .
O21 V3 V6 138.9(2) . .
O17 V3 V6 115.60(15) . .
O11 V3 V6 38.76(15) . .
O7 V3 V6 41.14(13) . .
O22 V3 V6 82.78(12) . .
O3 V3 V4 86.6(2) . .
O21 V3 V4 138.8(2) . .
O17 V3 V4 38.48(15) . .
O11 V3 V4 115.78(15) . .
O7 V3 V4 41.01(13) . .
O22 V3 V4 82.76(12) . .
V6 V3 V4 79.74(5) . .
O12 V4 O9 103.9(3) . .
O12 V4 O2 103.7(3) . .
O9 V4 O2 94.0(3) . .
O12 V4 O17 102.1(2) . .
O9 V4 O17 89.1(2) . .
O2 V4 O17 152.3(2) . .
O12 V4 O7 100.7(3) . .
O9 V4 O7 154.0(2) . .
O2 V4 O7 87.9(3) . .
O17 V4 O7 77.9(2) . .
O12 V4 O10 174.9(3) . .
O9 V4 O10 80.4(2) . .
O2 V4 O10 78.3(2) . .
O17 V4 O10 75.09(18) . .
O7 V4 O10 74.6(2) . .
O12 V4 Mn1 138.4(2) . .
O9 V4 Mn1 117.49(17) . .
O2 V4 Mn1 78.3(2) . .
O17 V4 Mn1 75.95(14) . .
O7 V4 Mn1 37.71(13) . .
O10 V4 Mn1 37.09(17) . .
O12 V4 V3 89.1(2) . .
O9 V4 V3 126.31(17) . .
O2 V4 V3 133.6(2) . .
O17 V4 V3 37.36(14) . .
O7 V4 V3 45.77(14) . .
O10 V4 V3 86.20(14) . .
Mn1 V4 V3 63.97(4) . .
O12 V4 V2 135.5(2) . .
O9 V4 V2 31.74(16) . .
O2 V4 V2 83.1(2) . .
O17 V4 V2 85.31(15) . .
O7 V4 V2 123.59(14) . .
O10 V4 V2 49.03(17) . .
Mn1 V4 V2 86.08(5) . .
V3 V4 V2 118.10(6) . .
O8 V5 O19 107.1(3) . .
O8 V5 O11 101.2(2) . .
O19 V5 O11 96.7(2) . .
O8 V5 O16 99.2(3) . .
O19 V5 O16 95.8(3) . .
O11 V5 O16 151.7(2) . .
O8 V5 O22 94.7(2) . .
O19 V5 O22 158.0(2) . .
O11 V5 O22 81.2(2) . .
O16 V5 O22 77.7(2) . .
O8 V5 O13 168.7(3) . .
O19 V5 O13 84.0(2) . .
O11 V5 O13 79.24(19) . .
O16 V5 O13 76.9(2) . .
O22 V5 O13 74.1(2) . .
O8 V5 Mn1 132.21(19) . .
O19 V5 Mn1 120.63(19) . .
O11 V5 Mn1 76.35(15) . .
O16 V5 Mn1 75.4(2) . .
O22 V5 Mn1 37.49(12) . .
O13 V5 Mn1 36.66(17) . .
O8 V5 V1 142.20(19) . .
O19 V5 V1 35.12(18) . .
O11 V5 V1 86.38(16) . .
O16 V5 V1 89.47(18) . .
O22 V5 V1 123.08(13) . .
O13 V5 V1 48.99(17) . .
Mn1 V5 V1 85.59(5) . .
O6 V6 O4 103.9(3) . .
O6 V6 O5 103.5(3) . .
O4 V6 O5 93.8(3) . .
O6 V6 O11 102.4(3) . .
O4 V6 O11 89.0(2) . .
O5 V6 O11 152.4(2) . .
O6 V6 O7 101.0(3) . .
O4 V6 O7 153.9(2) . .
O5 V6 O7 88.0(3) . .
O11 V6 O7 77.9(2) . .
O6 V6 O13 175.2(3) . .
O4 V6 O13 80.0(2) . .
O5 V6 O13 78.8(2) . .
O11 V6 O13 74.64(18) . .
O7 V6 O13 74.8(2) . .
O6 V6 Mn1 138.7(2) . .
O4 V6 Mn1 117.25(17) . .
O5 V6 Mn1 78.5(2) . .
O11 V6 Mn1 75.80(14) . .
O7 V6 Mn1 37.77(13) . .
O13 V6 Mn1 37.28(17) . .
O6 V6 V3 89.2(2) . .
O4 V6 V3 126.37(18) . .
O5 V6 V3 133.8(2) . .
O11 V6 V3 37.45(15) . .
O7 V6 V3 45.78(14) . .
O13 V6 V3 86.16(13) . .
Mn1 V6 V3 63.99(4) . .
O6 V6 V1 135.4(2) . .
O4 V6 V1 31.60(16) . .
O5 V6 V1 83.2(2) . .
O11 V6 V1 85.02(15) . .
O7 V6 V1 123.52(14) . .
O13 V6 V1 48.73(17) . .
Mn1 V6 V1 85.96(5) . .
V3 V6 V1 117.97(6) . .
O15 V7 O20 106.3(3) . .
O15 V7 O17 101.7(2) . .
O20 V7 O17 97.3(2) . .
O15 V7 O18 99.1(2) . .
O20 V7 O18 95.7(3) . .
O17 V7 O18 151.2(2) . .
O15 V7 O22 94.9(2) . .
O20 V7 O22 158.6(2) . .
O17 V7 O22 81.53(19) . .
O18 V7 O22 77.1(2) . .
O15 V7 O10 168.7(3) . .
O20 V7 O10 84.7(2) . .
O17 V7 O10 79.1(2) . .
O18 V7 O10 76.6(2) . .
O22 V7 O10 74.1(2) . .
O15 V7 Mn1 132.4(2) . .
O20 V7 Mn1 121.25(18) . .
O17 V7 Mn1 76.50(15) . .
O18 V7 Mn1 74.76(19) . .
O22 V7 Mn1 37.53(13) . .
O10 V7 Mn1 36.56(17) . .
O15 V7 K1 70.2(2) . .
O20 V7 K1 78.9(2) . .
O17 V7 K1 169.37(16) . .
O18 V7 K1 39.42(19) . .
O22 V7 K1 105.64(15) . .
O10 V7 K1 110.16(14) . .
Mn1 V7 K1 114.00(7) . .
O23 V8 O23 106.6(4) 10_557 .
O23 V8 O18 99.8(2) 10_557 .
O23 V8 O18 99.8(2) . .
O23 V8 O16 99.7(2) 10_557 .
O23 V8 O16 99.7(2) . .
O18 V8 O16 147.0(3) . .
O23 V8 O22 163.0(2) 10_557 .
O23 V8 O22 90.4(2) . .
O18 V8 O22 76.5(2) . .
O16 V8 O22 77.0(2) . .
O23 V8 O22 90.4(2) 10_557 10_557
O23 V8 O22 163.0(2) . 10_557
O18 V8 O22 76.5(2) . 10_557
O16 V8 O22 77.0(2) . 10_557
O22 V8 O22 72.7(2) . 10_557
O23 V8 Mn1 126.7(2) 10_557 .
O23 V8 Mn1 126.7(2) . .
O18 V8 Mn1 73.2(2) . .
O16 V8 Mn1 73.8(2) . .
O22 V8 Mn1 36.34(12) . .
O22 V8 Mn1 36.34(12) 10_557 .
O23 V8 K1 53.8(2) 10_557 3_565
O23 V8 K1 53.8(2) . 3_565
O18 V8 K1 115.6(2) . 3_565
O16 V8 K1 97.4(2) . 3_565
O22 V8 K1 142.77(12) . 3_565
O22 V8 K1 142.77(12) 10_557 3_565
Mn1 V8 K1 171.23(12) . 3_565
O23 V8 K1 72.6(2) 10_557 .
O23 V8 K1 72.6(2) . .
O18 V8 K1 46.6(2) . .
O16 V8 K1 166.4(2) . .
O22 V8 K1 113.59(15) . .
O22 V8 K1 113.59(15) 10_557 .
Mn1 V8 K1 119.83(11) . .
K1 V8 K1 68.9(2) 3_565 .
O10 Mn1 O13 180.0(3) . .
O10 Mn1 O22 90.1(2) . 10_557
O13 Mn1 O22 89.9(2) . 10_557
O10 Mn1 O22 90.1(2) . .
O13 Mn1 O22 89.9(2) . .
O22 Mn1 O22 87.9(3) 10_557 .
O10 Mn1 O7 89.8(2) . .
O13 Mn1 O7 90.3(2) . .
O22 Mn1 O7 176.3(2) 10_557 .
O22 Mn1 O7 88.4(2) . .
O10 Mn1 O7 89.8(2) . 10_557
O13 Mn1 O7 90.3(2) . 10_557
O22 Mn1 O7 88.4(2) 10_557 10_557
O22 Mn1 O7 176.3(2) . 10_557
O7 Mn1 O7 95.3(3) . 10_557
O10 Mn1 V6 130.29(16) . .
O13 Mn1 V6 49.73(15) . .
O22 Mn1 V6 139.57(16) 10_557 .
O22 Mn1 V6 92.85(14) . .
O7 Mn1 V6 40.84(16) . .
O7 Mn1 V6 90.05(16) 10_557 .
O10 Mn1 V6 130.29(16) . 10_557
O13 Mn1 V6 49.73(15) . 10_557
O22 Mn1 V6 92.85(14) 10_557 10_557
O22 Mn1 V6 139.57(16) . 10_557
O7 Mn1 V6 90.05(16) . 10_557
O7 Mn1 V6 40.84(16) 10_557 10_557
V6 Mn1 V6 61.65(6) . 10_557
O10 Mn1 V4 49.37(16) . .
O13 Mn1 V4 130.65(16) . .
O22 Mn1 V4 139.46(16) 10_557 .
O22 Mn1 V4 92.79(15) . .
O7 Mn1 V4 40.66(16) . .
O7 Mn1 V4 89.92(15) 10_557 .
V6 Mn1 V4 80.92(5) . .
V6 Mn1 V4 111.54(6) 10_557 .
O10 Mn1 V4 49.37(16) . 10_557
O13 Mn1 V4 130.65(16) . 10_557
O22 Mn1 V4 92.79(15) 10_557 10_557
O22 Mn1 V4 139.46(16) . 10_557
O7 Mn1 V4 89.92(15) . 10_557
O7 Mn1 V4 40.66(16) 10_557 10_557
V6 Mn1 V4 111.54(6) . 10_557
V6 Mn1 V4 80.92(5) 10_557 10_557
V4 Mn1 V4 61.63(6) . 10_557
O10 Mn1 V7 45.75(15) . 10_557
O13 Mn1 V7 134.23(15) . 10_557
O22 Mn1 V7 44.41(15) 10_557 10_557
O22 Mn1 V7 90.37(15) . 10_557
O7 Mn1 V7 135.49(17) . 10_557
O7 Mn1 V7 86.89(15) 10_557 10_557
V6 Mn1 V7 174.94(7) . 10_557
V6 Mn1 V7 117.65(3) 10_557 10_557
V4 Mn1 V7 95.04(5) . 10_557
V4 Mn1 V7 63.64(4) 10_557 10_557
O10 Mn1 V7 45.75(15) . .
O13 Mn1 V7 134.23(15) . .
O22 Mn1 V7 90.37(15) 10_557 .
O22 Mn1 V7 44.41(15) . .
O7 Mn1 V7 86.89(15) . .
O7 Mn1 V7 135.49(17) 10_557 .
V6 Mn1 V7 117.65(3) . .
V6 Mn1 V7 174.94(7) 10_557 .
V4 Mn1 V7 63.64(4) . .
V4 Mn1 V7 95.04(5) 10_557 .
V7 Mn1 V7 62.55(5) 10_557 .
O25 La1 O21 135.09(18) . .
O25 La1 O2W 140.8(2) . .
O21 La1 O2W 71.2(2) . .
O25 La1 O4W 78.8(2) . .
O21 La1 O4W 72.5(2) . .
O2W La1 O4W 86.2(3) . .
O25 La1 O1W 72.8(2) . .
O21 La1 O1W 125.5(2) . .
O2W La1 O1W 68.0(3) . .
O4W La1 O1W 70.3(3) . .
O25 La1 O3W 83.7(2) . .
O21 La1 O3W 139.3(2) . .
O2W La1 O3W 85.0(2) . .
O4W La1 O3W 139.8(2) . .
O1W La1 O3W 70.0(3) . .
O25 La1 O23 74.10(19) . .
O21 La1 O23 103.98(16) . .
O2W La1 O23 135.6(2) . .
O4W La1 O23 135.9(2) . .
O1W La1 O23 130.5(2) . .
O3W La1 O23 70.6(2) . .
O25 La1 O8 139.33(19) . .
O21 La1 O8 68.23(17) . .
O2W La1 O8 70.7(2) . .
O4W La1 O8 139.0(2) . .
O1W La1 O8 125.8(2) . .
O3W La1 O8 73.0(2) . .
O23 La1 O8 66.98(15) . .
O25 La1 O15 70.52(18) . .
O21 La1 O15 68.05(17) . .
O2W La1 O15 137.8(2) . .
O4W La1 O15 71.7(2) . .
O1W La1 O15 131.0(2) . .
O3W La1 O15 134.6(2) . .
O23 La1 O15 66.72(16) . .
O8 La1 O15 103.12(15) . .
V4 O2 V4 117.3(4) 10_557 .
V6 O4 V1 117.2(3) . .
V6 O5 V6 116.9(4) 10_557 .
Mn1 O7 V4 101.6(2) . .
Mn1 O7 V6 101.4(2) . .
V4 O7 V6 153.9(3) . .
Mn1 O7 V3 103.9(2) . .
V4 O7 V3 93.2(2) . .
V6 O7 V3 93.08(19) . .
V5 O8 La1 131.9(3) . .
V4 O9 V2 116.8(3) . .
Mn1 O10 V7 97.7(2) . 10_557
Mn1 O10 V7 97.7(2) . .
V7 O10 V7 91.8(3) 10_557 .
Mn1 O10 V4 93.5(2) . .
V7 O10 V4 168.1(3) 10_557 .
V7 O10 V4 90.61(6) . .
Mn1 O10 V4 93.5(2) . 10_557
V7 O10 V4 90.61(6) 10_557 10_557
V7 O10 V4 168.1(3) . 10_557
V4 O10 V4 84.7(2) . 10_557
Mn1 O10 V2 175.4(4) . .
V7 O10 V2 85.5(2) 10_557 .
V7 O10 V2 85.5(2) . .
V4 O10 V2 83.0(2) . .
V4 O10 V2 83.0(2) 10_557 .
V5 O11 V3 109.6(2) . .
V5 O11 V6 112.4(2) . .
V3 O11 V6 103.8(2) . .
Mn1 O13 V5 97.8(2) . 10_557
Mn1 O13 V5 97.8(2) . .
V5 O13 V5 91.9(3) 10_557 .
Mn1 O13 V6 93.0(2) . .
V5 O13 V6 168.3(3) 10_557 .
V5 O13 V6 90.89(6) . .
Mn1 O13 V6 93.0(2) . 10_557
V5 O13 V6 90.89(6) 10_557 10_557
V5 O13 V6 168.3(3) . 10_557
V6 O13 V6 84.2(2) . 10_557
Mn1 O13 V1 174.7(4) . .
V5 O13 V1 85.8(2) 10_557 .
V5 O13 V1 85.8(2) . .
V6 O13 V1 83.09(19) . .
V6 O13 V1 83.09(19) 10_557 .
V7 O15 La1 131.4(3) . .
V8 O16 V5 107.5(2) . .
V8 O16 V5 107.5(2) . 10_557
V5 O16 V5 109.4(3) . 10_557
V7 O17 V3 109.2(2) . .
V7 O17 V4 112.3(2) . .
V3 O17 V4 104.2(2) . .
V8 O18 V7 108.1(2) . .
V8 O18 V7 108.1(2) . 10_557
V7 O18 V7 109.8(3) . 10_557
V8 O18 K1 102.8(3) . .
V7 O18 K1 113.8(2) . .
V7 O18 K1 113.8(2) 10_557 .
V5 O19 V1 115.2(3) . .
V7 O20 V2 114.7(3) . .
V3 O21 La1 138.8(3) . .
Mn1 O22 V7 98.1(2) . .
Mn1 O22 V5 98.1(2) . .
V7 O22 V5 163.1(2) . .
Mn1 O22 V8 99.7(2) . .
V7 O22 V8 91.30(18) . .
V5 O22 V8 90.97(18) . .
Mn1 O22 V3 98.0(2) . .
V7 O22 V3 86.27(17) . .
V5 O22 V3 86.49(16) . .
V8 O22 V3 162.3(2) . .
V8 O23 La1 136.2(3) . .
V8 O23 K1 98.8(2) . 3_565
La1 O23 K1 124.12(19) . 3_565
O24 S1 O25 110.4(3) . 3_565
O24 S1 O25 110.4(3) . .
O25 S1 O25 108.5(3) 3_565 .
O24 S1 O25 110.4(3) . 2_665
O25 S1 O25 108.5(3) 3_565 2_665
O25 S1 O25 108.5(3) . 2_665
O24 S1 K1 38.87(8) . 3_565
O25 S1 K1 79.7(3) 3_565 3_565
O25 S1 K1 99.8(3) . 3_565
O25 S1 K1 145.5(3) 2_665 3_565
O24 S1 K1 38.87(8) . 2_665
O25 S1 K1 99.8(3) 3_565 2_665
O25 S1 K1 145.5(3) . 2_665
O25 S1 K1 79.7(3) 2_665 2_665
K1 S1 K1 65.84(13) 3_565 2_665
O24 S1 K1 38.87(8) . .
O25 S1 K1 145.5(3) 3_565 .
O25 S1 K1 79.7(3) . .
O25 S1 K1 99.8(3) 2_665 .
K1 S1 K1 65.84(13) 3_565 .
K1 S1 K1 65.84(13) 2_665 .
S1 O24 K1 122.2(2) . 3_565
S1 O24 K1 122.2(2) . 2_665
K1 O24 K1 94.3(3) 3_565 2_665
S1 O24 K1 122.2(2) . .
K1 O24 K1 94.3(3) 3_565 .
K1 O24 K1 94.3(3) 2_665 .
S1 O25 La1 139.1(3) . .
O18 K1 O24 110.3(2) . 10_557
O18 K1 O24 110.3(2) . .
O24 K1 O24 64.4(4) 10_557 .
O18 K1 O23 147.62(18) . 11_667
O24 K1 O23 71.20(16) 10_557 11_667
O24 K1 O23 99.5(2) . 11_667
O18 K1 O23 147.62(18) . 2_665
O24 K1 O23 99.5(2) 10_557 2_665
O24 K1 O23 71.20(16) . 2_665
O23 K1 O23 54.4(2) 11_667 2_665
O18 K1 V8 158.3(3) . 2_665
O24 K1 V8 87.83(13) 10_557 2_665
O24 K1 V8 87.83(13) . 2_665
O23 K1 V8 27.42(11) 11_667 2_665
O23 K1 V8 27.42(11) 2_665 2_665
O18 K1 V8 30.60(15) . .
O24 K1 V8 84.61(14) 10_557 .
O24 K1 V8 84.61(14) . .
O23 K1 V8 150.30(14) 11_667 .
O23 K1 V8 150.30(14) 2_665 .
V8 K1 V8 171.07(19) 2_665 .
O18 K1 S1 104.92(14) . 10_557
O24 K1 S1 18.9(2) 10_557 10_557
O24 K1 S1 83.3(3) . 10_557
O23 K1 S1 65.52(12) 11_667 10_557
O23 K1 S1 107.33(17) 2_665 10_557
V8 K1 S1 88.39(10) 2_665 10_557
V8 K1 S1 86.00(11) . 10_557
O18 K1 S1 104.92(14) . .
O24 K1 S1 83.3(3) 10_557 .
O24 K1 S1 18.9(2) . .
O23 K1 S1 107.33(18) 11_667 .
O23 K1 S1 65.52(12) 2_665 .
V8 K1 S1 88.39(10) 2_665 .
V8 K1 S1 86.00(11) . .
S1 K1 S1 102.26(16) 10_557 .
O18 K1 V7 26.76(7) . .
O24 K1 V7 132.86(18) 10_557 .
O24 K1 V7 104.55(17) . .
O23 K1 V7 151.9(2) 11_667 .
O23 K1 V7 120.91(14) 2_665 .
V8 K1 V7 139.05(15) 2_665 .
V8 K1 V7 48.25(7) . .
S1 K1 V7 131.21(13) 10_557 .
S1 K1 V7 91.82(7) . .
O18 K1 V7 26.76(7) . 10_557
O24 K1 V7 104.55(17) 10_557 10_557
O24 K1 V7 132.86(18) . 10_557
O23 K1 V7 120.91(14) 11_667 10_557
O23 K1 V7 151.9(2) 2_665 10_557
V8 K1 V7 139.05(15) 2_665 10_557
V8 K1 V7 48.25(7) . 10_557
S1 K1 V7 91.82(7) 10_557 10_557
S1 K1 V7 131.21(13) . 10_557
V7 K1 V7 47.49(7) . 10_557
O18 K1 K1 144.2(3) . 2_665
O24 K1 K1 42.87(15) 10_557 2_665
O24 K1 K1 42.87(15) . 2_665
O23 K1 K1 58.50(18) 11_667 2_665
O23 K1 K1 58.50(18) 2_665 2_665
V8 K1 K1 57.44(15) 2_665 2_665
V8 K1 K1 113.63(16) . 2_665
S1 K1 K1 57.08(7) 10_557 2_665
S1 K1 K1 57.08(7) . 2_665
V7 K1 K1 147.38(13) . 2_665
V7 K1 K1 147.38(13) 10_557 2_665
O51 C1 O51 115.0(14) 10_556 .
O51 C1 C2 122.5(7) 10_556 .
O51 C1 C2 122.5(7) . .
C3 C2 C3 120.3(11) . 10_556
C3 C2 C1 119.8(5) . .
C3 C2 C1 119.8(5) 10_556 .
C4 C3 C2 119.9(10) . .
C3 C4 C5 120.4(9) . .
N1 C5 C4 0.0(9) 10_556 10_556
N1 C5 C4 119.0(10) 10_556 .
C4 C5 C4 119.0(10) 10_556 .

loop_
_geom_bond_atom_site_label_1
_geom_bond_atom_site_label_2
_geom_bond_distance
_geom_bond_site_symmetry_2
V1 O1 1.587(8) .
V1 O4 1.836(5) .
V1 O4 1.836(5) 10_557
V1 O19 1.983(6) 10_557
V1 O19 1.983(6) .
V1 O13 2.360(7) .
V1 V6 3.117(2) .
V1 V6 3.117(2) 10_557
V1 V5 3.119(2) 10_557
V1 V5 3.119(2) .
V2 O14 1.597(8) .
V2 O9 1.837(5) .
V2 O9 1.837(5) 10_557
V2 O20 2.004(5) 10_557
V2 O20 2.004(5) .
V2 O10 2.371(7) .
V2 V4 3.116(2) .
V2 V4 3.116(2) 10_557
V3 O3 1.608(6) .
V3 O21 1.667(5) .
V3 O17 1.941(5) .
V3 O11 1.942(5) .
V3 O7 2.226(5) .
V3 O22 2.410(5) .
V3 V6 3.1011(19) .
V3 V4 3.1013(19) .
V4 O12 1.589(5) .
V4 O9 1.821(5) .
V4 O2 1.838(4) .
V4 O17 1.990(5) .
V4 O7 2.038(5) .
V4 O10 2.330(5) .
V4 Mn1 3.0643(18) .
V5 O8 1.623(5) .
V5 O19 1.706(5) .
V5 O11 1.912(5) .
V5 O16 1.954(4) .
V5 O22 2.180(5) .
V5 O13 2.219(5) .
V5 Mn1 3.0823(18) .
V6 O6 1.588(5) .
V6 O4 1.817(5) .
V6 O5 1.842(4) .
V6 O11 1.999(5) .
V6 O7 2.043(5) .
V6 O13 2.340(5) .
V6 Mn1 3.0628(18) .
V7 O15 1.623(5) .
V7 O20 1.698(5) .
V7 O17 1.911(5) .
V7 O18 1.955(4) .
V7 O22 2.177(5) .
V7 O10 2.226(5) .
V7 Mn1 3.0798(18) .
V7 K1 3.971(5) .
V8 O23 1.646(5) 10_557
V8 O23 1.646(5) .
V8 O18 1.930(6) .
V8 O16 1.936(7) .
V8 O22 2.220(5) .
V8 O22 2.220(5) 10_557
V8 Mn1 3.152(2) .
V8 K1 3.532(5) 3_565
V8 K1 3.697(6) .
Mn1 O10 1.851(7) .
Mn1 O13 1.858(7) .
Mn1 O22 1.895(5) 10_557
Mn1 O22 1.895(5) .
Mn1 O7 1.914(5) .
Mn1 O7 1.914(5) 10_557
Mn1 V6 3.0628(18) 10_557
Mn1 V4 3.0643(18) 10_557
Mn1 V7 3.0798(18) 10_557
La1 O25 2.482(6) .
La1 O21 2.506(6) .
La1 O2W 2.540(7) .
La1 O4W 2.569(7) .
La1 O1W 2.577(7) .
La1 O3W 2.584(7) .
La1 O23 2.607(5) .
La1 O8 2.624(5) .
La1 O15 2.640(5) .
O2 V4 1.838(4) 10_557
O5 V6 1.842(4) 10_557
O10 V7 2.226(5) 10_557
O10 V4 2.330(5) 10_557
O13 V5 2.219(5) 10_557
O13 V6 2.340(5) 10_557
O16 V5 1.954(4) 10_557
O18 V7 1.955(4) 10_557
O18 K1 2.756(8) .
O23 K1 2.885(7) 3_565
S1 O24 1.445(12) .
S1 O25 1.461(6) 3_565
S1 O25 1.461(6) .
S1 O25 1.461(6) 2_665
S1 K1 3.766(5) 3_565
S1 K1 3.766(5) 2_665
S1 K1 3.766(5) .
O24 K1 2.793(8) 3_565
O24 K1 2.793(8) 2_665
O24 K1 2.793(8) .
K1 O24 2.793(8) 10_557
K1 O23 2.885(7) 11_667
K1 O23 2.885(7) 2_665
K1 V8 3.532(5) 2_665
K1 S1 3.766(5) 10_557
K1 V7 3.971(5) 10_557
K1 K1 4.094(11) 2_665
O51 C1 1.321(8) .
C1 O51 1.321(8) 10_556
C1 C2 1.464(9) .
C2 C3 1.401(8) .
C2 C3 1.401(8) 10_556
C3 C4 1.386(9) .
C4 C5 1.411(9) .
C5 N1 1.411(9) 10_556
C5 C4 1.411(9) 10_556

loop_
_platon_squeeze_void_nr
_platon_squeeze_void_average_x
_platon_squeeze_void_average_y
_platon_squeeze_void_average_z
_platon_squeeze_void_volume
_platon_squeeze_void_count_electrons
1 0.000 0.000 -0.003 353.2 147.3
2 -0.027 0.487 -0.016 1391.8 470.2
